data_4077038
loop_
_publ_author_name
'Iverson, Carl N.'
'Lachicotte, Rene J.'
'M\"uller, Christian'
'Jones, William D.'

_publ_section_title
;
 \h2-Coordination and C&#x2212;H Activation of Electron-Poor Arenes
;
_journal_issue 24
_journal_name_full Organometallics
_journal_page_first 5320
_journal_paper_doi 10.1021/om020459x
_journal_volume 21
_journal_year 2002
_chemical_formula_sum 'C33 H44 F12 P2 Pt'
_chemical_formula_weight 925.71
_chemical_name_common (dtbpm)Pt[C12H6(CF3)4],(11)
_chemical_name_systematic
;
  ?
;
_space_group_IT_number 2
_symmetry_cell_setting triclinic
_symmetry_space_group_name_Hall '-P 1'
_symmetry_space_group_name_H-M 'P -1'
_atom_sites_solution_hydrogens geom
_atom_sites_solution_primary direct
_atom_sites_solution_secondary difmap
_audit_creation_method SHELXL-97
_cell_angle_alpha 102.451(2)
_cell_angle_beta 90.077(2)
_cell_angle_gamma 107.434(2)
_cell_formula_units_Z 2
_cell_length_a 9.1979(8)
_cell_length_b 9.8021(9)
_cell_length_c 21.6730(19)
_cell_measurement_temperature 193(2)
_cell_volume 1815.8(3)
_computing_cell_refinement 'Bruker SMART'
_computing_data_collection 'Bruker SMART'
_computing_data_reduction 'Bruker SHELXTL'
_computing_molecular_graphics 'Bruker SHELXTL'
_computing_publication_material 'Bruker SHELXTL'
_computing_structure_refinement 'SHELXL-97 (Sheldrick, 1997)'
_computing_structure_solution 'SHELXS-97 (Sheldrick, 1990)'
_diffrn_ambient_temperature 193(2)
_diffrn_measured_fraction_theta_full 0.993
_diffrn_measured_fraction_theta_max 0.993
_diffrn_measurement_device_type 'CCD area detector'
_diffrn_measurement_method 'phi and omega scans'
_diffrn_radiation_monochromator graphite
_diffrn_radiation_source 'normal-focus sealed tube'
_diffrn_radiation_type MoK\a
_diffrn_radiation_wavelength 0.71073
_diffrn_reflns_av_R_equivalents 0.0313
_diffrn_reflns_av_sigmaI/netI 0.0546
_diffrn_reflns_limit_h_max 10
_diffrn_reflns_limit_h_min -8
_diffrn_reflns_limit_k_max 10
_diffrn_reflns_limit_k_min -9
_diffrn_reflns_limit_l_max 24
_diffrn_reflns_limit_l_min -20
_diffrn_reflns_number 8302
_diffrn_reflns_theta_full 23.25
_diffrn_reflns_theta_max 23.25
_diffrn_reflns_theta_min 2.23
_exptl_absorpt_coefficient_mu 4.036
_exptl_absorpt_correction_T_max 0.928
_exptl_absorpt_correction_T_min 0.822
_exptl_absorpt_correction_type 'Empirical; SADABS'
_exptl_crystal_colour Orange
_exptl_crystal_density_diffrn 1.693
_exptl_crystal_density_meas ?
_exptl_crystal_density_method 'not measured'
_exptl_crystal_description Block
_exptl_crystal_F_000 916
_exptl_crystal_size_max 0.08
_exptl_crystal_size_mid 0.08
_exptl_crystal_size_min 0.16
_refine_diff_density_max 1.215
_refine_diff_density_min -3.610
_refine_diff_density_rms 0.149
_refine_ls_extinction_method none
_refine_ls_goodness_of_fit_ref 1.320
_refine_ls_hydrogen_treatment mixed
_refine_ls_matrix_type full
_refine_ls_number_parameters 433
_refine_ls_number_reflns 5164
_refine_ls_number_restraints 0
_refine_ls_restrained_S_all 1.320
_refine_ls_R_factor_all 0.0699
_refine_ls_R_factor_gt 0.0623
_refine_ls_shift/su_max 0.008
_refine_ls_shift/su_mean 0.001
_refine_ls_structure_factor_coef Fsqd
_refine_ls_weighting_details 'calc w=1/[\s^2^(Fo^2^)+(0.0185P)^2^+14.9630P] where P=(Fo^2^+2Fc^2^)/3'
_refine_ls_weighting_scheme calc
_refine_ls_wR_factor_gt 0.1070
_refine_ls_wR_factor_ref 0.1091
_reflns_number_gt 4857
_reflns_number_total 5164
_reflns_threshold_expression >2sigma(I)
_cod_data_source_file om020459x.cif
_cod_data_source_block sad_jonci15
_cod_depositor_comments
;
The following automatic conversions were performed:

'_symmetry_cell_setting' value 'Triclinic' changed to 'triclinic'
according to /home/saulius/struct/CIF-dictionaries/cif_core.dic
dictionary named 'cif_core.dic' version 2.4.1 from 2010-06-29.

Automatic conversion script
Id: cif_fix_values 1715 2011-07-08 13:25:40Z adriana 

The following automatic conversions were performed:

'_exptl_crystal_density_meas' value 'na' was changed to '?' - the
value is perceived as not measured.

Automatic conversion script
Id: cif_fix_values 3008 2015-01-20 13:52:24Z robertas 
;
_cod_original_sg_symbol_H-M P-1
_cod_database_code 4077038

loop_
_symmetry_equiv_pos_as_xyz
'x, y, z'
'-x, -y, -z'

loop_
_atom_site_label
_atom_site_type_symbol
_atom_site_fract_x
_atom_site_fract_y
_atom_site_fract_z
_atom_site_U_iso_or_equiv
_atom_site_adp_type
_atom_site_occupancy
_atom_site_symmetry_multiplicity
_atom_site_calc_flag
_atom_site_refinement_flags
Pt1 Pt 0.63684(5) 0.00522(5) 0.28025(2) 0.01992(13) Uani 1 1 d .
P1 P 0.7200(3) 0.2076(3) 0.23616(13) 0.0250(6) Uani 1 1 d .
P2 P 0.6197(3) 0.2000(3) 0.35920(13) 0.0265(6) Uani 1 1 d .
C1 C 0.6997(12) 0.3376(11) 0.3103(5) 0.032(3) Uani 1 1 d .
H1A H 0.6293 0.3903 0.3036 0.039 Uiso 1 1 calc R
H1B H 0.7972 0.4068 0.3286 0.039 Uiso 1 1 calc R
C2 C 0.9287(12) 0.2748(12) 0.2152(6) 0.036(3) Uani 1 1 d .
C3 C 0.9958(14) 0.4396(14) 0.2329(8) 0.068(4) Uani 1 1 d .
H3A H 1.1001 0.4671 0.2219 0.101 Uiso 1 1 calc R
H3B H 0.9919 0.4739 0.2776 0.101 Uiso 1 1 calc R
H3C H 0.9381 0.4827 0.2103 0.101 Uiso 1 1 calc R
C4 C 1.0217(13) 0.2062(15) 0.2500(6) 0.056(4) Uani 1 1 d .
H4A H 1.1267 0.2388 0.2405 0.084 Uiso 1 1 calc R
H4B H 0.9829 0.1012 0.2366 0.084 Uiso 1 1 calc R
H4C H 1.0140 0.2353 0.2948 0.084 Uiso 1 1 calc R
C5 C 0.9410(14) 0.2186(16) 0.1440(6) 0.063(4) Uani 1 1 d .
H5A H 1.0456 0.2524 0.1341 0.094 Uiso 1 1 calc R
H5B H 0.8794 0.2551 0.1200 0.094 Uiso 1 1 calc R
H5C H 0.9057 0.1132 0.1336 0.094 Uiso 1 1 calc R
C6 C 0.5928(12) 0.2281(12) 0.1719(5) 0.031(3) Uani 1 1 d .
C7 C 0.4337(12) 0.2016(15) 0.1948(5) 0.047(3) Uani 1 1 d .
H7A H 0.3664 0.2113 0.1632 0.070 Uiso 1 1 calc R
H7B H 0.4361 0.2723 0.2334 0.070 Uiso 1 1 calc R
H7C H 0.3975 0.1045 0.2024 0.070 Uiso 1 1 calc R
C8 C 0.5804(14) 0.1104(14) 0.1126(5) 0.049(3) Uani 1 1 d .
H8A H 0.5152 0.1217 0.0807 0.074 Uiso 1 1 calc R
H8B H 0.5380 0.0155 0.1219 0.074 Uiso 1 1 calc R
H8C H 0.6800 0.1190 0.0974 0.074 Uiso 1 1 calc R
C9 C 0.6414(14) 0.3800(14) 0.1569(7) 0.058(4) Uani 1 1 d .
H9A H 0.5719 0.3825 0.1243 0.087 Uiso 1 1 calc R
H9B H 0.7427 0.4004 0.1424 0.087 Uiso 1 1 calc R
H9C H 0.6403 0.4526 0.1943 0.087 Uiso 1 1 calc R
C10 C 0.7600(12) 0.2521(12) 0.4313(5) 0.034(3) Uani 1 1 d .
C11 C 0.7681(15) 0.3978(12) 0.4756(5) 0.051(3) Uani 1 1 d .
H11A H 0.8406 0.4171 0.5107 0.076 Uiso 1 1 calc R
H11B H 0.6692 0.3934 0.4909 0.076 Uiso 1 1 calc R
H11C H 0.7995 0.4749 0.4531 0.076 Uiso 1 1 calc R
C12 C 0.9178(13) 0.2604(14) 0.4068(6) 0.050(3) Uani 1 1 d .
H12A H 0.9917 0.2860 0.4420 0.075 Uiso 1 1 calc R
H12B H 0.9457 0.3336 0.3822 0.075 Uiso 1 1 calc R
H12C H 0.9148 0.1668 0.3808 0.075 Uiso 1 1 calc R
C13 C 0.7199(14) 0.1272(13) 0.4666(5) 0.045(3) Uani 1 1 d .
H13A H 0.7906 0.1525 0.5030 0.068 Uiso 1 1 calc R
H13B H 0.7261 0.0386 0.4389 0.068 Uiso 1 1 calc R
H13C H 0.6181 0.1122 0.4801 0.068 Uiso 1 1 calc R
C14 C 0.4268(13) 0.2153(13) 0.3855(5) 0.040(3) Uani 1 1 d .
C15 C 0.3905(13) 0.1651(15) 0.4484(6) 0.053(3) Uani 1 1 d .
H15A H 0.2923 0.1729 0.4602 0.079 Uiso 1 1 calc R
H15B H 0.4673 0.2264 0.4810 0.079 Uiso 1 1 calc R
H15C H 0.3896 0.0650 0.4428 0.079 Uiso 1 1 calc R
C16 C 0.4243(17) 0.3781(15) 0.3971(7) 0.074(5) Uani 1 1 d .
H16A H 0.3258 0.3830 0.4101 0.111 Uiso 1 1 calc R
H16B H 0.4439 0.4121 0.3587 0.111 Uiso 1 1 calc R
H16C H 0.5015 0.4390 0.4297 0.111 Uiso 1 1 calc R
C17 C 0.3031(12) 0.1156(16) 0.3364(6) 0.058(4) Uani 1 1 d .
H17A H 0.2057 0.1229 0.3497 0.087 Uiso 1 1 calc R
H17B H 0.3039 0.0161 0.3314 0.087 Uiso 1 1 calc R
H17C H 0.3208 0.1442 0.2967 0.087 Uiso 1 1 calc R
C18 C 0.6462(11) -0.2059(10) 0.2344(5) 0.024(2) Uani 1 1 d .
H18A H 0.5729 -0.2570 0.1978 0.029 Uiso 1 1 calc R
C19 C 0.5851(11) -0.2095(11) 0.2960(5) 0.026(2) Uani 1 1 d .
C20 C 0.6810(12) -0.2212(10) 0.3476(5) 0.028(2) Uani 1 1 d .
H20A H 0.6413 -0.2315 0.3864 0.034 Uiso 1 1 calc R
C21 C 0.8288(12) -0.2169(11) 0.3381(5) 0.027(2) Uani 1 1 d .
C22 C 0.8886(12) -0.2138(11) 0.2778(5) 0.031(3) Uani 1 1 d .
H22A H 0.9899 -0.2108 0.2733 0.037 Uiso 1 1 calc R
C23 C 0.8027(11) -0.2151(10) 0.2267(5) 0.028(2) Uani 1 1 d .
C24 C 0.8594(13) -0.2244(11) 0.1623(5) 0.030(3) Uani 1 1 d .
C25 C 0.7772(13) -0.2098(13) 0.1121(6) 0.045(3) Uani 1 1 d .
H25A H 0.6848 -0.1909 0.1194 0.054 Uiso 1 1 calc R
C26 C 0.8265(15) -0.2222(14) 0.0516(5) 0.047(3) Uani 1 1 d .
C27 C 0.9593(14) -0.2535(13) 0.0384(5) 0.043(3) Uani 1 1 d .
H27A H 0.9909 -0.2653 -0.0026 0.052 Uiso 1 1 calc R
C28 C 1.0464(12) -0.2674(12) 0.0878(5) 0.036(3) Uani 1 1 d .
C29 C 0.9991(12) -0.2521(12) 0.1484(5) 0.035(3) Uani 1 1 d .
H29A H 1.0603 -0.2601 0.1808 0.042 Uiso 1 1 calc R
C30 C 0.4198(13) -0.2840(12) 0.2997(6) 0.038(3) Uani 1 1 d .
F1 F 0.3861(8) -0.4319(7) 0.2849(4) 0.060(2) Uani 1 1 d .
F2 F 0.3291(7) -0.2562(7) 0.2583(3) 0.0477(18) Uani 1 1 d .
F3 F 0.3676(7) -0.2491(9) 0.3568(3) 0.059(2) Uani 1 1 d .
C31 C 0.9298(13) -0.2135(12) 0.3920(5) 0.033(3) Uani 1 1 d .
F4 F 1.0067(9) -0.3114(9) 0.3780(3) 0.071(2) Uani 1 1 d .
F5 F 1.0326(10) -0.0848(9) 0.4134(4) 0.089(3) Uani 1 1 d .
F6 F 0.8567(8) -0.2466(9) 0.4426(3) 0.064(2) Uani 1 1 d .
C32 C 0.7324(18) -0.2082(19) -0.0014(6) 0.065(4) Uani 1 1 d .
F7 F 0.5939(11) -0.2110(14) 0.0109(4) 0.115(4) Uani 1 1 d .
F8 F 0.7320(11) -0.2943(11) -0.0548(4) 0.092(3) Uani 1 1 d .
F9 F 0.7933(15) -0.0696(14) -0.0135(6) 0.137(5) Uani 1 1 d .
C33 C 1.1958(17) -0.2977(19) 0.0742(6) 0.059(4) Uani 1 1 d .
F10 F 1.3034(11) -0.2291(14) 0.1163(6) 0.127(4) Uani 1 1 d .
F11 F 1.2426(15) -0.288(2) 0.0223(6) 0.227(10) Uani 1 1 d .
F12 F 1.1854(13) -0.4295(14) 0.0781(9) 0.183(8) Uani 1 1 d .

loop_
_atom_site_aniso_label
_atom_site_aniso_U_11
_atom_site_aniso_U_22
_atom_site_aniso_U_33
_atom_site_aniso_U_23
_atom_site_aniso_U_13
_atom_site_aniso_U_12
Pt1 0.0188(2) 0.0219(2) 0.0221(2) 0.00761(15) 0.00140(14) 0.00876(15)
P1 0.0229(14) 0.0298(15) 0.0271(16) 0.0121(12) 0.0045(12) 0.0115(12)
P2 0.0290(15) 0.0310(16) 0.0243(15) 0.0104(12) 0.0036(12) 0.0136(13)
C1 0.041(7) 0.026(6) 0.034(7) 0.011(5) 0.005(5) 0.014(5)
C2 0.032(6) 0.030(7) 0.047(8) 0.013(6) 0.007(5) 0.009(5)
C3 0.037(8) 0.047(9) 0.120(14) 0.026(9) 0.015(8) 0.009(7)
C4 0.033(7) 0.083(10) 0.070(10) 0.044(8) 0.006(6) 0.027(7)
C5 0.030(7) 0.094(11) 0.058(9) 0.009(8) 0.018(6) 0.016(7)
C6 0.032(6) 0.039(7) 0.025(6) 0.009(5) -0.006(5) 0.012(5)
C7 0.038(7) 0.088(10) 0.030(7) 0.027(7) 0.004(5) 0.033(7)
C8 0.048(8) 0.067(9) 0.040(8) 0.017(7) -0.004(6) 0.023(7)
C9 0.055(8) 0.061(9) 0.072(10) 0.039(8) -0.011(7) 0.021(7)
C10 0.040(7) 0.033(6) 0.027(6) 0.008(5) -0.004(5) 0.009(5)
C11 0.069(9) 0.041(7) 0.034(7) 0.001(6) 0.007(6) 0.010(7)
C12 0.035(7) 0.061(9) 0.053(8) 0.006(7) -0.011(6) 0.016(6)
C13 0.058(8) 0.047(8) 0.030(7) 0.009(6) -0.016(6) 0.014(6)
C14 0.046(7) 0.053(8) 0.032(7) 0.021(6) 0.028(6) 0.023(6)
C15 0.038(7) 0.080(10) 0.043(8) 0.024(7) 0.018(6) 0.013(7)
C16 0.096(12) 0.061(10) 0.099(13) 0.033(9) 0.050(10) 0.066(9)
C17 0.020(6) 0.099(11) 0.064(9) 0.033(8) 0.006(6) 0.022(7)
C18 0.036(6) 0.019(5) 0.017(5) 0.002(4) 0.000(4) 0.010(5)
C19 0.026(6) 0.026(6) 0.027(6) 0.013(5) 0.007(5) 0.006(5)
C20 0.041(7) 0.026(6) 0.020(6) 0.013(5) 0.001(5) 0.009(5)
C21 0.034(6) 0.036(6) 0.018(6) 0.010(5) 0.000(5) 0.017(5)
C22 0.028(6) 0.040(7) 0.033(7) 0.013(5) 0.001(5) 0.019(5)
C23 0.027(6) 0.018(6) 0.035(7) 0.003(5) -0.003(5) 0.005(5)
C24 0.050(7) 0.029(6) 0.020(6) 0.005(5) 0.004(5) 0.027(5)
C25 0.036(7) 0.061(8) 0.044(8) 0.008(6) 0.008(6) 0.028(6)
C26 0.066(9) 0.063(9) 0.030(7) 0.016(6) 0.006(6) 0.042(7)
C27 0.060(8) 0.066(9) 0.018(6) 0.018(6) 0.018(6) 0.036(7)
C28 0.035(7) 0.032(6) 0.042(7) 0.013(5) 0.017(6) 0.009(5)
C29 0.033(6) 0.040(7) 0.034(7) 0.010(5) 0.006(5) 0.012(5)
C30 0.037(7) 0.034(7) 0.048(8) 0.020(6) -0.001(6) 0.009(6)
F1 0.045(4) 0.032(4) 0.097(6) 0.023(4) -0.005(4) -0.001(3)
F2 0.031(4) 0.056(4) 0.060(5) 0.027(4) -0.004(3) 0.010(3)
F3 0.037(4) 0.089(6) 0.049(5) 0.026(4) 0.016(3) 0.012(4)
C31 0.042(7) 0.038(7) 0.022(6) 0.008(5) 0.002(5) 0.016(6)
F4 0.082(6) 0.115(7) 0.045(5) 0.009(4) -0.011(4) 0.078(5)
F5 0.088(6) 0.062(5) 0.097(7) 0.041(5) -0.059(5) -0.020(5)
F6 0.061(5) 0.113(7) 0.040(4) 0.040(4) 0.007(4) 0.041(5)
C32 0.085(11) 0.118(14) 0.019(7) 0.022(8) 0.010(7) 0.066(10)
F7 0.085(7) 0.264(14) 0.044(5) 0.055(7) 0.017(5) 0.109(8)
F8 0.117(8) 0.147(9) 0.034(5) 0.002(5) -0.014(5) 0.085(7)
F9 0.177(12) 0.145(11) 0.121(10) 0.074(9) -0.033(8) 0.065(9)
C33 0.063(10) 0.096(12) 0.033(8) 0.009(8) 0.000(7) 0.050(9)
F10 0.056(6) 0.189(12) 0.119(9) -0.028(8) -0.008(6) 0.058(7)
F11 0.155(11) 0.58(3) 0.099(9) 0.180(15) 0.098(9) 0.264(17)
F12 0.098(9) 0.107(10) 0.37(2) 0.034(12) 0.076(11) 0.078(8)

loop_
_atom_type_symbol
_atom_type_description
_atom_type_scat_dispersion_real
_atom_type_scat_dispersion_imag
_atom_type_scat_source
C C 0.0033 0.0016 'International Tables Vol C Tables 4.2.6.8 and 6.1.1.4'
H H 0.0000 0.0000 'International Tables Vol C Tables 4.2.6.8 and 6.1.1.4'
F F 0.0171 0.0103 'International Tables Vol C Tables 4.2.6.8 and 6.1.1.4'
P P 0.1023 0.0942 'International Tables Vol C Tables 4.2.6.8 and 6.1.1.4'
Pt Pt -1.7033 8.3905 'International Tables Vol C Tables 4.2.6.8 and 6.1.1.4'

loop_
_geom_angle_atom_site_label_1
_geom_angle_atom_site_label_2
_geom_angle_atom_site_label_3
_geom_angle
C19 Pt1 C18 40.1(4)
C19 Pt1 P1 163.0(3)
C18 Pt1 P1 123.0(3)
C19 Pt1 P2 121.3(3)
C18 Pt1 P2 160.8(3)
P1 Pt1 P2 75.42(9)
C1 P1 C6 106.2(5)
C1 P1 C2 107.0(5)
C6 P1 C2 108.2(5)
C1 P1 Pt1 93.2(3)
C6 P1 Pt1 118.9(3)
C2 P1 Pt1 120.4(3)
C1 P2 C14 109.0(5)
C1 P2 C10 106.1(5)
C14 P2 C10 109.7(5)
C1 P2 Pt1 93.0(3)
C14 P2 Pt1 121.1(4)
C10 P2 Pt1 115.4(3)
P1 C1 P2 98.3(5)
C3 C2 C4 109.5(11)
C3 C2 C5 109.7(11)
C4 C2 C5 106.5(10)
C3 C2 P1 112.9(8)
C4 C2 P1 107.8(7)
C5 C2 P1 110.2(8)
C8 C6 C7 106.3(9)
C8 C6 C9 110.7(10)
C7 C6 C9 107.5(9)
C8 C6 P1 110.4(7)
C7 C6 P1 107.5(7)
C9 C6 P1 114.1(8)
C11 C10 C12 109.2(10)
C11 C10 C13 111.1(9)
C12 C10 C13 106.2(9)
C11 C10 P2 113.9(8)
C12 C10 P2 107.1(7)
C13 C10 P2 109.0(7)
C17 C14 C15 107.0(10)
C17 C14 C16 110.9(11)
C15 C14 C16 107.2(10)
C17 C14 P2 109.4(8)
C15 C14 P2 111.3(8)
C16 C14 P2 111.0(8)
C19 C18 C23 118.0(9)
C19 C18 Pt1 69.8(5)
C23 C18 Pt1 114.1(7)
C18 C19 C20 119.0(9)
C18 C19 C30 119.4(9)
C20 C19 C30 112.8(8)
C18 C19 Pt1 70.1(5)
C20 C19 Pt1 113.9(7)
C30 C19 Pt1 114.7(7)
C21 C20 C19 119.4(9)
C20 C21 C22 121.5(9)
C20 C21 C31 119.3(9)
C22 C21 C31 119.2(9)
C23 C22 C21 122.2(10)
C22 C23 C18 119.5(9)
C22 C23 C24 122.8(9)
C18 C23 C24 117.7(9)
C25 C24 C29 116.0(10)
C25 C24 C23 122.1(10)
C29 C24 C23 121.9(9)
C24 C25 C26 122.7(10)
C27 C26 C25 120.7(11)
C27 C26 C32 118.5(11)
C25 C26 C32 120.8(11)
C26 C27 C28 118.4(10)
C29 C28 C27 121.1(10)
C29 C28 C33 120.1(11)
C27 C28 C33 118.8(10)
C28 C29 C24 121.1(10)
F3 C30 F2 106.0(9)
F3 C30 F1 106.3(9)
F2 C30 F1 104.2(9)
F3 C30 C19 114.3(9)
F2 C30 C19 113.3(9)
F1 C30 C19 111.9(9)
F5 C31 F6 105.1(9)
F5 C31 F4 106.5(10)
F6 C31 F4 103.5(9)
F5 C31 C21 113.5(9)
F6 C31 C21 114.4(9)
F4 C31 C21 113.0(9)
F8 C32 F7 109.9(14)
F8 C32 F9 103.4(12)
F7 C32 F9 102.2(13)
F8 C32 C26 115.5(12)
F7 C32 C26 115.2(11)
F9 C32 C26 109.1(13)
F11 C33 F10 109.2(16)
F11 C33 F12 105.0(16)
F10 C33 F12 98.5(13)
F11 C33 C28 116.9(12)
F10 C33 C28 114.8(12)
F12 C33 C28 110.3(13)

loop_
_geom_bond_atom_site_label_1
_geom_bond_atom_site_label_2
_geom_bond_distance
Pt1 C19 2.117(9)
Pt1 C18 2.121(9)
Pt1 P1 2.312(3)
Pt1 P2 2.318(3)
P1 C1 1.871(10)
P1 C6 1.900(10)
P1 C2 1.924(11)
P2 C1 1.872(10)
P2 C14 1.902(11)
P2 C10 1.904(11)
C2 C3 1.507(16)
C2 C4 1.521(15)
C2 C5 1.538(16)
C6 C8 1.509(15)
C6 C7 1.512(14)
C6 C9 1.528(15)
C10 C11 1.520(15)
C10 C12 1.531(15)
C10 C13 1.535(14)
C14 C17 1.505(17)
C14 C15 1.550(15)
C14 C16 1.569(16)
C18 C19 1.452(13)
C18 C23 1.477(13)
C19 C20 1.468(13)
C19 C30 1.488(14)
C20 C21 1.365(14)
C21 C22 1.421(14)
C21 C31 1.481(14)
C22 C23 1.356(14)
C23 C24 1.484(14)
C24 C25 1.379(15)
C24 C29 1.411(14)
C25 C26 1.382(16)
C26 C27 1.361(15)
C26 C32 1.491(16)
C27 C28 1.390(15)
C28 C29 1.376(15)
C28 C33 1.508(16)
C30 F3 1.341(13)
C30 F2 1.347(12)
C30 F1 1.353(12)
C31 F5 1.316(13)
C31 F6 1.336(12)
C31 F4 1.339(12)
C32 F8 1.277(15)
C32 F7 1.295(15)
C32 F9 1.388(18)
C33 F11 1.215(15)
C33 F10 1.265(16)
C33 F12 1.288(18)
